data_4319628
loop_
_publ_author_name
'Markus Gl\"ockle'
'Klaus H\"ubler'
'Hans-J\"urgen K\"ummerer'
'Gert Denninger'
'Wolfgang Kaim'

_publ_contact_author
;
   Prof. Dr. W. Kaim
   Institut f\"ur Anorganische Chemie
   Universit\"at Stuttgart
   Pfaffenwaldring 55
   D-70550 Stuttgart
   Germany
;
_publ_contact_author_email kaim@iac.uni-stuttgart.de
_publ_contact_author_fax '049 711 685-4165'
_publ_contact_author_phone '049 711 685-4171'
_publ_section_title
;
 Dicopper(I) Complexes with Reduced States of
 3,6-Bis(2'-pyrimidyl)-1,2,4,5-tetrazine: Crystal Structures and
 Spectroscopic Properties of the Free Ligand, a Radical Species, and a
 Complex of the 1,4-Dihydro Form
;
_journal_name_full 'Inorganic Chemistry'
_journal_page_first 2263
_journal_page_last 2269
_journal_paper_doi 10.1021/ic001228q
_journal_volume 40
_journal_year 2001
_chemical_formula_sum 'C83 H70 B2 Cl2 Cu2 F8 N8 P4'
_chemical_formula_weight 1674.95
_chemical_name_common '{(mu-H2bmtz)[Cu(Ph3)2]2}(BF4)2 . CH2Cl2'
_chemical_name_systematic
;
(mu-(1,4-dihydro-3,6-bis(2'-pyrimidyl)-1,2,4,5-tetrazine))
bis[bis(triphenylphosphane)copper(I)]
bis(tetrafluoroborate)-dichloromethane solvate
;
_space_group_IT_number 2
_symmetry_cell_setting triclinic
_symmetry_space_group_name_Hall '-P 1'
_symmetry_space_group_name_H-M 'P -1'
_atom_sites_solution_hydrogens geom
_atom_sites_solution_primary direct
_atom_sites_solution_secondary difmap
_audit_creation_method SHELXL-97
_cell_angle_alpha 93.82(3)
_cell_angle_beta 94.46(3)
_cell_angle_gamma 101.60(3)
_cell_formula_units_Z 2
_cell_length_a 10.948(2)
_cell_length_b 12.067(2)
_cell_length_c 30.287(6)
_cell_measurement_reflns_used 22
_cell_measurement_temperature 173(2)
_cell_measurement_theta_max 12.30
_cell_measurement_theta_min 7.51
_cell_volume 3893.7(13)
_computing_cell_refinement 'Bruker XSCANS'
_computing_data_collection 'Bruker XSCANS'
_computing_data_reduction 'Bruker SHELXTL'
_computing_molecular_graphics 'Bruker SHELXTL'
_computing_publication_material 'Bruker SHELXTL'
_computing_structure_refinement 'SHELXL-97 (Sheldrick, 1997)'
_computing_structure_solution 'SHELXS-97 (Sheldrick, 1990)'
_diffrn_ambient_temperature 173(2)
_diffrn_measured_fraction_theta_full 0.998
_diffrn_measured_fraction_theta_max 0.998
_diffrn_measurement_device_type 'Bruker P3'
_diffrn_measurement_method Wyckoff
_diffrn_radiation_monochromator graphite
_diffrn_radiation_source 'fine-focus sealed tube'
_diffrn_radiation_type MoK\a
_diffrn_radiation_wavelength 0.71073
_diffrn_reflns_av_R_equivalents 0.0940
_diffrn_reflns_av_sigmaI/netI 0.1009
_diffrn_reflns_limit_h_max 12
_diffrn_reflns_limit_h_min 0
_diffrn_reflns_limit_k_max 13
_diffrn_reflns_limit_k_min -13
_diffrn_reflns_limit_l_max 34
_diffrn_reflns_limit_l_min -34
_diffrn_reflns_number 12937
_diffrn_reflns_theta_full 24.00
_diffrn_reflns_theta_max 24.00
_diffrn_reflns_theta_min 1.73
_diffrn_standards_interval_count 98
_diffrn_standards_number 2
_exptl_absorpt_coefficient_mu 0.767
_exptl_absorpt_correction_T_max 0.8936
_exptl_absorpt_correction_T_min 0.7489
_exptl_absorpt_correction_type empirical
_exptl_crystal_colour 'bright orange'
_exptl_crystal_density_diffrn 1.429
_exptl_crystal_density_method 'not measured'
_exptl_crystal_description plates
_exptl_crystal_F_000 1716
_exptl_crystal_size_max 0.40
_exptl_crystal_size_mid 0.40
_exptl_crystal_size_min 0.15
_refine_diff_density_max 0.724
_refine_diff_density_min -0.978
_refine_diff_density_rms 0.116
_refine_ls_extinction_method none
_refine_ls_goodness_of_fit_ref 1.196
_refine_ls_hydrogen_treatment mixed
_refine_ls_matrix_type full
_refine_ls_number_parameters 1028
_refine_ls_number_reflns 12213
_refine_ls_number_restraints 82
_refine_ls_restrained_S_all 1.193
_refine_ls_R_factor_all 0.1450
_refine_ls_R_factor_gt 0.0763
_refine_ls_shift/su_max 0.005
_refine_ls_shift/su_mean 0.000
_refine_ls_structure_factor_coef Fsqd
_refine_ls_weighting_details 'calc w=1/[\s^2^(Fo^2^)+(0.0800P)^2^+0.0000P] where P=(Fo^2^+2Fc^2^)/3'
_refine_ls_weighting_scheme calc
_refine_ls_wR_factor_gt 0.1640
_refine_ls_wR_factor_ref 0.1952
_reflns_number_gt 7446
_reflns_number_total 12213
_reflns_threshold_expression >2sigma(I)
_cod_data_source_file ic001228q_3.cif
_cod_data_source_block {(mu-H2bmtz)[Cu(Ph3)2]2}(BF4)2.CH2Cl2
_cod_depositor_comments
;
The following automatic conversions were performed:

'_symmetry_cell_setting' value 'Triclinic' changed to 'triclinic'
according to the built-in table from CIF Core dictionary named
'cif_core.dic' version 2.4.1 from 2010-06-29.

Automatic conversion script
Id: cif_fix_values 1646 2011-03-28 12:23:43Z adriana 

The following automatic conversions were performed:
data name '_publ_contact_autor' replaced with '_publ_contact_author'
as specified in the replacement file
'/home/antanas/src/cod-tools/trunk/data/replacement-values/replacement_tags.lst'.

Automatic conversion script
Id: cif_correct_tags 4998 2017-03-02 13:24:31Z antanas 
;
_cod_original_cell_volume 3893.8(14)
_cod_database_code 4319628

loop_
_symmetry_equiv_pos_as_xyz
'x, y, z'
'-x, -y, -z'

loop_
_atom_site_label
_atom_site_type_symbol
_atom_site_fract_x
_atom_site_fract_y
_atom_site_fract_z
_atom_site_U_iso_or_equiv
_atom_site_adp_type
_atom_site_occupancy
_atom_site_symmetry_multiplicity
_atom_site_calc_flag
_atom_site_refinement_flags
_atom_site_disorder_assembly
_atom_site_disorder_group
Cu1 Cu 0.86761(8) 0.32153(7) 0.15068(3) 0.0251(2) Uani 1 1 d . . .
Cu2 Cu 1.13388(8) 0.68164(7) 0.34436(3) 0.0276(2) Uani 1 1 d . . .
N1 N 0.7778(5) 0.2512(5) 0.20311(17) 0.0254(13) Uani 1 1 d . . .
N2 N 0.9430(5) 0.4471(5) 0.20564(17) 0.0258(13) Uani 1 1 d . . .
N3 N 1.0190(5) 0.5586(5) 0.20869(18) 0.0294(14) Uani 1 1 d . . .
H03 H 1.0271 0.6000 0.1858 0.035 Uiso 1 1 calc R . .
N4 N 0.7398(5) 0.3021(5) 0.27797(19) 0.0321(14) Uani 1 1 d . . .
N5 N 1.2466(5) 0.7267(5) 0.29318(19) 0.0316(14) Uani 1 1 d . . .
N6 N 1.0321(5) 0.5709(5) 0.28643(17) 0.0279(14) Uani 1 1 d . . .
N7 N 0.9097(5) 0.5023(5) 0.27884(18) 0.0304(14) Uani 1 1 d . . .
H07 H 0.8508 0.5082 0.2965 0.036 Uiso 1 1 calc R . .
N8 N 1.2583(6) 0.6817(6) 0.2157(2) 0.0419(17) Uani 1 1 d . . .
C1 C 0.6857(6) 0.1585(6) 0.2018(2) 0.0268(16) Uani 1 1 d . . .
H1 H 0.6673 0.1082 0.1756 0.032 Uiso 1 1 calc R . .
C2 C 0.6171(7) 0.1345(6) 0.2375(3) 0.0366(18) Uani 1 1 d . . .
H2 H 0.5510 0.0695 0.2360 0.044 Uiso 1 1 calc R . .
C3 C 0.6484(7) 0.2096(6) 0.2760(3) 0.0399(19) Uani 1 1 d . . .
H3 H 0.6036 0.1942 0.3013 0.048 Uiso 1 1 calc R . .
C4 C 0.7982(6) 0.3186(6) 0.2411(2) 0.0275(16) Uani 1 1 d . . .
C5 C 0.8894(6) 0.4249(6) 0.2413(2) 0.0264(16) Uani 1 1 d . . .
C6 C 1.3724(8) 0.7478(7) 0.2192(3) 0.050(2) Uani 1 1 d . . .
H6 H 1.4181 0.7530 0.1938 0.060 Uiso 1 1 calc R . .
C7 C 1.4272(7) 0.8094(7) 0.2586(3) 0.043(2) Uani 1 1 d . . .
H7 H 1.5073 0.8585 0.2602 0.052 Uiso 1 1 calc R . .
C8 C 1.3602(7) 0.7962(7) 0.2953(3) 0.0372(18) Uani 1 1 d . . .
H8 H 1.3950 0.8373 0.3228 0.045 Uiso 1 1 calc R . .
C9 C 1.2023(6) 0.6734(6) 0.2530(2) 0.0281(16) Uani 1 1 d . . .
C10 C 1.0786(6) 0.5964(6) 0.2502(2) 0.0283(16) Uani 1 1 d . . .
P1 P 0.99266(17) 0.25152(16) 0.10666(6) 0.0280(4) Uani 1 1 d . . .
C11 C 0.9109(6) 0.1902(6) 0.0524(2) 0.0274(16) Uani 1 1 d . . .
C12 C 0.9031(7) 0.0765(7) 0.0376(3) 0.043(2) Uani 1 1 d . . .
H12 H 0.9442 0.0297 0.0550 0.052 Uiso 1 1 calc R . .
C13 C 0.8349(8) 0.0321(8) -0.0026(3) 0.052(2) Uani 1 1 d . . .
H13 H 0.8310 -0.0449 -0.0128 0.062 Uiso 1 1 calc R . .
C14 C 0.7735(7) 0.0980(8) -0.0277(3) 0.048(2) Uani 1 1 d . . .
H14 H 0.7254 0.0671 -0.0548 0.058 Uiso 1 1 calc R . .
C15 C 0.7827(7) 0.2096(7) -0.0129(2) 0.0392(19) Uani 1 1 d . . .
H15 H 0.7428 0.2569 -0.0304 0.047 Uiso 1 1 calc R . .
C16 C 0.8491(6) 0.2541(7) 0.0270(2) 0.0355(18) Uani 1 1 d . . .
H16 H 0.8517 0.3309 0.0370 0.043 Uiso 1 1 calc R . .
C21 C 1.0706(7) 0.1414(6) 0.1263(2) 0.0322(17) Uani 1 1 d . . .
C22 C 1.0020(9) 0.0532(7) 0.1464(3) 0.054(2) Uani 1 1 d . . .
H22 H 0.9176 0.0535 0.1517 0.065 Uiso 1 1 calc R . .
C23 C 1.0567(10) -0.0366(9) 0.1591(3) 0.070(3) Uani 1 1 d . . .
H23 H 1.0077 -0.0999 0.1709 0.084 Uiso 1 1 calc R . .
C24 C 1.1824(9) -0.0329(8) 0.1543(3) 0.059(3) Uani 1 1 d . . .
H24 H 1.2204 -0.0922 0.1642 0.071 Uiso 1 1 calc R . .
C25 C 1.2520(8) 0.0558(7) 0.1353(3) 0.047(2) Uani 1 1 d . . .
H25 H 1.3380 0.0577 0.1322 0.056 Uiso 1 1 calc R . .
C26 C 1.1978(7) 0.1432(7) 0.1206(2) 0.0387(19) Uani 1 1 d . . .
H26 H 1.2459 0.2036 0.1069 0.046 Uiso 1 1 calc R . .
C31 C 1.1212(7) 0.3629(6) 0.0925(2) 0.0305(17) Uani 1 1 d . . .
C32 C 1.1454(7) 0.3799(7) 0.0487(2) 0.041(2) Uani 1 1 d . . .
H32 H 1.0988 0.3305 0.0248 0.050 Uiso 1 1 calc R . .
C33 C 1.2392(8) 0.4706(8) 0.0407(3) 0.053(2) Uani 1 1 d . . .
H33 H 1.2544 0.4844 0.0109 0.063 Uiso 1 1 calc R . .
C34 C 1.3106(7) 0.5409(7) 0.0750(3) 0.044(2) Uani 1 1 d . . .
H34 H 1.3753 0.6016 0.0689 0.053 Uiso 1 1 calc R . .
C35 C 1.2873(7) 0.5221(7) 0.1182(3) 0.042(2) Uani 1 1 d . . .
H35 H 1.3366 0.5700 0.1420 0.051 Uiso 1 1 calc R . .
C36 C 1.1929(7) 0.4344(7) 0.1272(2) 0.0367(18) Uani 1 1 d . . .
H36 H 1.1768 0.4227 0.1571 0.044 Uiso 1 1 calc R . .
P2 P 0.71732(16) 0.40832(15) 0.12115(6) 0.0243(4) Uani 1 1 d . . .
C41 C 0.6151(6) 0.4388(6) 0.1630(2) 0.0254(15) Uani 1 1 d . . .
C42 C 0.5040(7) 0.3625(7) 0.1672(2) 0.0382(19) Uani 1 1 d . . .
H42 H 0.4766 0.2996 0.1457 0.046 Uiso 1 1 calc R . .
C43 C 0.4327(7) 0.3759(8) 0.2020(3) 0.047(2) Uani 1 1 d . . .
H43 H 0.3572 0.3225 0.2041 0.057 Uiso 1 1 calc R . .
C44 C 0.4701(8) 0.4662(8) 0.2337(3) 0.052(2) Uani 1 1 d . . .
H44 H 0.4204 0.4762 0.2574 0.062 Uiso 1 1 calc R . .
C45 C 0.5827(7) 0.5429(7) 0.2304(2) 0.042(2) Uani 1 1 d . . .
H45 H 0.6107 0.6051 0.2522 0.050 Uiso 1 1 calc R . .
C46 C 0.6532(7) 0.5280(7) 0.1953(2) 0.0399(19) Uani 1 1 d . . .
H46 H 0.7297 0.5803 0.1934 0.048 Uiso 1 1 calc R . .
C51 C 0.6110(6) 0.3243(6) 0.0766(2) 0.0257(15) Uani 1 1 d . . .
C52 C 0.5916(7) 0.2059(6) 0.0758(2) 0.0320(17) Uani 1 1 d . . .
H52 H 0.6339 0.1718 0.0980 0.038 Uiso 1 1 calc R . .
C53 C 0.5107(7) 0.1385(6) 0.0426(2) 0.0342(17) Uani 1 1 d . . .
H53 H 0.4957 0.0582 0.0428 0.041 Uiso 1 1 calc R . .
C54 C 0.4519(7) 0.1864(7) 0.0093(2) 0.0385(19) Uani 1 1 d . . .
H54 H 0.4001 0.1394 -0.0141 0.046 Uiso 1 1 calc R . .
C55 C 0.4681(7) 0.3028(7) 0.0100(3) 0.047(2) Uani 1 1 d . . .
H55 H 0.4247 0.3357 -0.0123 0.056 Uiso 1 1 calc R . .
C56 C 0.5478(6) 0.3722(6) 0.0432(2) 0.0316(17) Uani 1 1 d . . .
H56 H 0.5595 0.4524 0.0433 0.038 Uiso 1 1 calc R . .
C61 C 0.7828(6) 0.5452(5) 0.1011(2) 0.0251(15) Uani 1 1 d . . .
C62 C 0.7214(7) 0.6359(6) 0.0978(2) 0.0349(18) Uani 1 1 d . . .
H62 H 0.6372 0.6274 0.1049 0.042 Uiso 1 1 calc R . .
C63 C 0.7822(8) 0.7367(6) 0.0843(3) 0.0397(19) Uani 1 1 d . . .
H63 H 0.7405 0.7983 0.0827 0.048 Uiso 1 1 calc R . .
C64 C 0.9035(7) 0.7496(6) 0.0730(2) 0.0381(18) Uani 1 1 d . . .
H64 H 0.9437 0.8192 0.0628 0.046 Uiso 1 1 calc R . .
C65 C 0.9663(7) 0.6633(6) 0.0764(3) 0.041(2) Uani 1 1 d . . .
H65 H 1.0505 0.6735 0.0692 0.050 Uiso 1 1 calc R . .
C66 C 0.9069(6) 0.5600(6) 0.0904(2) 0.0311(17) Uani 1 1 d . . .
H66 H 0.9505 0.4997 0.0927 0.037 Uiso 1 1 calc R . .
P3 P 1.22075(17) 0.57627(16) 0.39206(6) 0.0277(4) Uani 1 1 d . . .
C71 C 1.2891(6) 0.6462(6) 0.4466(2) 0.0283(16) Uani 1 1 d . . .
C72 C 1.3529(7) 0.5911(7) 0.4768(2) 0.0364(18) Uani 1 1 d . . .
H72 H 1.3615 0.5154 0.4695 0.044 Uiso 1 1 calc R . .
C73 C 1.4035(7) 0.6462(8) 0.5173(3) 0.047(2) Uani 1 1 d . . .
H73 H 1.4483 0.6084 0.5375 0.056 Uiso 1 1 calc R . .
C74 C 1.3908(8) 0.7546(9) 0.5293(3) 0.057(3) Uani 1 1 d . . .
H74 H 1.4238 0.7909 0.5577 0.068 Uiso 1 1 calc R . .
C75 C 1.3301(10) 0.8089(8) 0.4995(3) 0.063(3) Uani 1 1 d . . .
H75 H 1.3223 0.8846 0.5072 0.076 Uiso 1 1 calc R . .
C76 C 1.2788(8) 0.7564(7) 0.4578(3) 0.050(2) Uani 1 1 d . . .
H76 H 1.2374 0.7962 0.4374 0.060 Uiso 1 1 calc R . .
C81 C 1.3499(6) 0.5145(6) 0.3737(2) 0.0295(16) Uani 1 1 d . . .
C82 C 1.3554(8) 0.4018(8) 0.3749(3) 0.048(2) Uani 1 1 d . . .
H82 H 1.2868 0.3497 0.3841 0.058 Uiso 1 1 calc R . .
C83 C 1.4620(9) 0.3631(9) 0.3626(3) 0.061(3) Uani 1 1 d . . .
H83 H 1.4649 0.2849 0.3628 0.073 Uiso 1 1 calc R . .
C84 C 1.5612(9) 0.4394(9) 0.3505(3) 0.055(3) Uani 1 1 d . . .
H84 H 1.6337 0.4139 0.3424 0.067 Uiso 1 1 calc R . .
C85 C 1.5577(7) 0.5518(8) 0.3498(3) 0.050(2) Uani 1 1 d . . .
H85 H 1.6275 0.6039 0.3414 0.060 Uiso 1 1 calc R . .
C86 C 1.4527(7) 0.5893(7) 0.3613(2) 0.0395(19) Uani 1 1 d . . .
H86 H 1.4507 0.6675 0.3607 0.047 Uiso 1 1 calc R . .
C91 C 1.1039(7) 0.4547(6) 0.4036(2) 0.0326(17) Uani 1 1 d . . .
C92 C 1.0427(8) 0.3780(7) 0.3675(3) 0.043(2) Uani 1 1 d . . .
H92 H 1.0666 0.3880 0.3383 0.052 Uiso 1 1 calc R . .
C93 C 0.9478(9) 0.2880(7) 0.3749(3) 0.055(2) Uani 1 1 d . . .
H93 H 0.9079 0.2361 0.3507 0.066 Uiso 1 1 calc R . .
C94 C 0.9109(8) 0.2729(7) 0.4163(3) 0.055(2) Uani 1 1 d . . .
H94 H 0.8444 0.2117 0.4205 0.066 Uiso 1 1 calc R . .
C95 C 0.9692(8) 0.3458(7) 0.4520(3) 0.055(2) Uani 1 1 d . . .
H95 H 0.9440 0.3339 0.4809 0.066 Uiso 1 1 calc R . .
C96 C 1.0653(7) 0.4370(6) 0.4459(3) 0.0388(19) Uani 1 1 d . . .
H96 H 1.1048 0.4873 0.4707 0.047 Uiso 1 1 calc R . .
P4 P 1.01120(17) 0.80518(16) 0.36277(6) 0.0293(4) Uani 1 1 d . . .
C101 C 1.0964(7) 0.9318(7) 0.3966(2) 0.0373(18) Uani 1 1 d . . .
C102 C 1.0511(9) 0.9820(8) 0.4324(3) 0.071(3) Uani 1 1 d . . .
H102 H 0.9710 0.9496 0.4411 0.085 Uiso 1 1 calc R . .
C103 C 1.1226(10) 1.0808(9) 0.4560(4) 0.084(4) Uani 1 1 d . . .
H103 H 1.0890 1.1165 0.4798 0.100 Uiso 1 1 calc R . .
C104 C 1.2371(9) 1.1253(8) 0.4455(3) 0.062(3) Uani 1 1 d . . .
H104 H 1.2875 1.1886 0.4631 0.074 Uiso 1 1 calc R . .
C105 C 1.2812(9) 1.0795(8) 0.4094(4) 0.070(3) Uani 1 1 d . . .
H105 H 1.3599 1.1146 0.4003 0.084 Uiso 1 1 calc R . .
C106 C 1.2125(8) 0.9821(7) 0.3859(3) 0.051(2) Uani 1 1 d . . .
H106 H 1.2466 0.9492 0.3616 0.061 Uiso 1 1 calc R . .
C111 C 0.9340(6) 0.8624(6) 0.3160(2) 0.0324(17) Uani 1 1 d . . .
C112 C 0.9386(8) 0.9769(7) 0.3133(3) 0.050(2) Uani 1 1 d . . .
H112 H 0.9824 1.0306 0.3364 0.060 Uiso 1 1 calc R . .
C113 C 0.8788(9) 1.0127(8) 0.2766(3) 0.058(2) Uani 1 1 d . . .
H113 H 0.8805 1.0915 0.2752 0.070 Uiso 1 1 calc R . .
C114 C 0.8168(8) 0.9377(7) 0.2420(3) 0.045(2) Uani 1 1 d . . .
H114 H 0.7769 0.9640 0.2170 0.054 Uiso 1 1 calc R . .
C115 C 0.8139(8) 0.8250(7) 0.2445(3) 0.047(2) Uani 1 1 d . . .
H115 H 0.7719 0.7718 0.2209 0.057 Uiso 1 1 calc R . .
C116 C 0.8719(8) 0.7877(7) 0.2812(3) 0.048(2) Uani 1 1 d . . .
H116 H 0.8688 0.7087 0.2825 0.057 Uiso 1 1 calc R . .
C121 C 0.8819(7) 0.7482(6) 0.3944(2) 0.0329(17) Uani 1 1 d . . .
C122 C 0.8837(7) 0.6483(7) 0.4146(2) 0.0392(19) Uani 1 1 d . . .
H122 H 0.9482 0.6079 0.4097 0.047 Uiso 1 1 calc R . .
C123 C 0.7916(7) 0.6073(8) 0.4418(3) 0.051(2) Uani 1 1 d . . .
H123 H 0.7927 0.5384 0.4552 0.062 Uiso 1 1 calc R . .
C124 C 0.6988(7) 0.6656(7) 0.4496(2) 0.043(2) Uani 1 1 d . . .
H124 H 0.6379 0.6386 0.4691 0.052 Uiso 1 1 calc R . .
C125 C 0.6941(7) 0.7633(7) 0.4291(3) 0.041(2) Uani 1 1 d . . .
H125 H 0.6282 0.8021 0.4337 0.049 Uiso 1 1 calc R . .
C126 C 0.7852(7) 0.8052(7) 0.4016(3) 0.0403(19) Uani 1 1 d . . .
H126 H 0.7817 0.8728 0.3876 0.048 Uiso 1 1 calc R . .
B1 B 1.5903(9) 1.0139(9) 0.3670(4) 0.052(3) Uani 1 1 d . . .
F11 F 1.6954(6) 1.0447(6) 0.3952(3) 0.121(3) Uani 1 1 d . . .
F12 F 1.5372(7) 1.1044(7) 0.3617(2) 0.121(3) Uani 1 1 d . . .
F13 F 1.6172(6) 0.9687(6) 0.3284(2) 0.100(2) Uani 1 1 d . . .
F14 F 1.5084(6) 0.9330(5) 0.38606(19) 0.0770(17) Uani 1 1 d . . .
B2 B 0.5499(7) 0.8875(6) 0.1317(2) 0.040(2) Uani 1 1 d D . .
F21 F 0.565(3) 0.7865(18) 0.1453(11) 0.114(10) Uani 0.56(4) 1 d PDU A 1
F22 F 0.6551(16) 0.9566(13) 0.1210(8) 0.076(7) Uani 0.56(4) 1 d PDU A 1
F23 F 0.499(2) 0.944(2) 0.1638(9) 0.042(5) Uani 0.56(4) 1 d PDU A 1
F24 F 0.4630(17) 0.875(4) 0.0960(5) 0.132(10) Uani 0.56(4) 1 d PDU A 1
F25 F 0.615(2) 0.833(2) 0.1604(7) 0.062(7) Uani 0.44(4) 1 d PDU A 2
F26 F 0.485(2) 0.805(2) 0.1012(9) 0.092(9) Uani 0.44(4) 1 d PDU A 2
F27 F 0.639(2) 0.954(2) 0.1114(11) 0.095(12) Uani 0.44(4) 1 d PDU A 2
F28 F 0.475(4) 0.945(4) 0.1534(14) 0.075(12) Uani 0.44(4) 1 d PDU A 2
Cl01 Cl 0.1358(3) 0.2765(3) 0.25585(11) 0.0899(9) Uani 1 1 d D . .
Cl02 Cl 0.2962(4) 0.1181(4) 0.27760(15) 0.1317(15) Uani 1 1 d D . .
C01 C 0.187(3) 0.190(3) 0.2899(7) 0.185(19) Uani 0.50 1 d PD B 1
H011 H 0.2183 0.2352 0.3184 0.222 Uiso 0.50 1 calc PR B 1
H012 H 0.1129 0.1327 0.2959 0.222 Uiso 0.50 1 calc PR B 1
C02 C 0.1791(15) 0.1522(12) 0.2466(5) 0.056(5) Uani 0.50 1 d PD B 2
H021 H 0.1041 0.0918 0.2485 0.067 Uiso 0.50 1 calc PR B 2
H022 H 0.2001 0.1473 0.2154 0.067 Uiso 0.50 1 calc PR B 2

loop_
_atom_site_aniso_label
_atom_site_aniso_U_11
_atom_site_aniso_U_22
_atom_site_aniso_U_33
_atom_site_aniso_U_23
_atom_site_aniso_U_13
_atom_site_aniso_U_12
Cu1 0.0228(5) 0.0300(5) 0.0248(5) 0.0028(4) 0.0036(4) 0.0105(4)
Cu2 0.0255(5) 0.0330(5) 0.0254(5) 0.0012(4) 0.0030(4) 0.0086(4)
N1 0.024(3) 0.028(3) 0.023(3) 0.000(2) 0.000(2) 0.003(3)
N2 0.024(3) 0.030(3) 0.024(3) 0.004(3) 0.003(2) 0.006(3)
N3 0.032(3) 0.026(3) 0.026(3) 0.008(3) 0.003(3) -0.007(3)
N4 0.034(4) 0.033(4) 0.028(3) 0.000(3) 0.006(3) 0.004(3)
N5 0.027(3) 0.035(4) 0.032(3) 0.001(3) 0.009(3) 0.002(3)
N6 0.024(3) 0.041(4) 0.020(3) 0.005(3) 0.005(2) 0.006(3)
N7 0.020(3) 0.044(4) 0.029(3) -0.002(3) 0.008(3) 0.011(3)
N8 0.040(4) 0.047(4) 0.036(4) -0.002(3) 0.018(3) -0.001(3)
C1 0.028(4) 0.023(4) 0.031(4) 0.012(3) 0.003(3) 0.006(3)
C2 0.030(4) 0.031(4) 0.048(5) 0.008(4) 0.005(4) 0.002(3)
C3 0.041(5) 0.040(5) 0.038(5) 0.002(4) 0.011(4) 0.004(4)
C4 0.017(3) 0.029(4) 0.035(4) 0.005(3) -0.004(3) 0.004(3)
C5 0.027(4) 0.035(4) 0.020(4) 0.001(3) -0.001(3) 0.012(3)
C6 0.043(5) 0.056(6) 0.050(5) -0.004(4) 0.031(4) 0.001(4)
C7 0.031(4) 0.043(5) 0.051(5) 0.004(4) 0.012(4) -0.006(4)
C8 0.031(4) 0.044(5) 0.038(4) 0.010(4) 0.001(3) 0.009(4)
C9 0.034(4) 0.031(4) 0.021(4) -0.004(3) 0.012(3) 0.009(3)
C10 0.026(4) 0.031(4) 0.026(4) 0.000(3) 0.001(3) 0.001(3)
P1 0.0250(10) 0.0343(11) 0.0277(10) 0.0023(8) 0.0038(8) 0.0132(8)
C11 0.017(3) 0.030(4) 0.038(4) 0.006(3) 0.011(3) 0.007(3)
C12 0.042(5) 0.039(5) 0.052(5) 0.003(4) 0.003(4) 0.016(4)
C13 0.044(5) 0.052(6) 0.052(6) -0.021(5) 0.006(4) 0.000(4)
C14 0.033(5) 0.069(6) 0.036(5) -0.011(4) 0.007(4) -0.003(4)
C15 0.029(4) 0.052(5) 0.038(4) 0.009(4) 0.007(3) 0.009(4)
C16 0.030(4) 0.047(5) 0.031(4) -0.001(4) 0.001(3) 0.014(4)
C21 0.038(4) 0.037(4) 0.026(4) -0.001(3) 0.001(3) 0.019(4)
C22 0.058(6) 0.047(5) 0.069(6) 0.030(5) 0.023(5) 0.027(5)
C23 0.089(8) 0.064(7) 0.070(7) 0.035(5) 0.023(6) 0.033(6)
C24 0.070(7) 0.067(7) 0.059(6) 0.015(5) 0.008(5) 0.051(6)
C25 0.040(5) 0.056(6) 0.050(5) -0.007(4) -0.003(4) 0.029(4)
C26 0.035(4) 0.042(5) 0.044(5) 0.004(4) 0.002(4) 0.022(4)
C31 0.032(4) 0.033(4) 0.031(4) 0.000(3) 0.006(3) 0.018(3)
C32 0.029(4) 0.065(6) 0.032(4) 0.001(4) 0.006(3) 0.014(4)
C33 0.035(5) 0.073(7) 0.053(6) 0.017(5) 0.012(4) 0.011(5)
C34 0.035(5) 0.038(5) 0.062(6) 0.006(4) 0.009(4) 0.010(4)
C35 0.028(4) 0.045(5) 0.053(5) -0.014(4) 0.005(4) 0.012(4)
C36 0.032(4) 0.050(5) 0.029(4) -0.001(4) 0.006(3) 0.008(4)
P2 0.0220(9) 0.0260(10) 0.0255(9) 0.0026(8) 0.0021(7) 0.0064(8)
C41 0.024(4) 0.025(4) 0.028(4) 0.002(3) -0.003(3) 0.010(3)
C42 0.027(4) 0.054(5) 0.035(4) 0.000(4) 0.009(3) 0.011(4)
C43 0.033(5) 0.072(6) 0.037(5) 0.008(4) 0.011(4) 0.008(4)
C44 0.048(5) 0.084(7) 0.034(5) 0.009(4) 0.015(4) 0.033(5)
C45 0.045(5) 0.051(5) 0.032(4) -0.008(4) 0.010(4) 0.015(4)
C46 0.040(5) 0.039(5) 0.043(5) 0.003(4) 0.007(4) 0.012(4)
C51 0.017(3) 0.035(4) 0.029(4) 0.004(3) 0.009(3) 0.009(3)
C52 0.035(4) 0.039(4) 0.025(4) -0.001(3) 0.005(3) 0.016(3)
C53 0.037(4) 0.030(4) 0.034(4) 0.005(3) 0.003(3) -0.001(3)
C54 0.028(4) 0.046(5) 0.038(4) -0.009(4) -0.002(3) 0.006(4)
C55 0.041(5) 0.059(6) 0.040(5) 0.010(4) -0.013(4) 0.013(4)
C56 0.034(4) 0.029(4) 0.030(4) 0.008(3) 0.006(3) -0.001(3)
C61 0.027(4) 0.019(4) 0.029(4) 0.000(3) 0.009(3) 0.001(3)
C62 0.027(4) 0.037(4) 0.043(5) -0.002(4) 0.004(3) 0.015(3)
C63 0.053(5) 0.020(4) 0.050(5) -0.003(3) 0.003(4) 0.018(4)
C64 0.044(5) 0.029(4) 0.041(5) 0.007(3) 0.004(4) 0.003(4)
C65 0.038(5) 0.038(5) 0.051(5) 0.012(4) 0.023(4) 0.006(4)
C66 0.027(4) 0.033(4) 0.037(4) 0.007(3) 0.006(3) 0.010(3)
P3 0.0269(10) 0.0328(11) 0.0242(9) 0.0008(8) 0.0006(8) 0.0097(8)
C71 0.022(4) 0.036(4) 0.025(4) -0.005(3) 0.004(3) 0.001(3)
C72 0.029(4) 0.049(5) 0.032(4) 0.005(4) 0.005(3) 0.010(4)
C73 0.036(5) 0.070(6) 0.036(5) 0.004(4) -0.004(4) 0.017(4)
C74 0.052(6) 0.077(7) 0.032(5) -0.014(5) -0.013(4) 0.003(5)
C75 0.093(8) 0.046(6) 0.044(5) -0.015(4) -0.009(5) 0.014(5)
C76 0.067(6) 0.039(5) 0.045(5) -0.001(4) -0.009(4) 0.021(4)
C81 0.032(4) 0.038(4) 0.019(4) -0.002(3) -0.004(3) 0.015(3)
C82 0.059(6) 0.056(6) 0.036(5) -0.001(4) 0.002(4) 0.028(5)
C83 0.069(7) 0.070(7) 0.054(6) -0.010(5) -0.001(5) 0.047(6)
C84 0.049(6) 0.086(7) 0.036(5) -0.022(5) 0.000(4) 0.035(5)
C85 0.029(4) 0.072(7) 0.043(5) -0.021(5) 0.004(4) 0.004(4)
C86 0.034(4) 0.040(5) 0.043(5) -0.003(4) -0.001(4) 0.009(4)
C91 0.033(4) 0.030(4) 0.035(4) -0.004(3) -0.007(3) 0.013(3)
C92 0.059(6) 0.039(5) 0.036(5) 0.003(4) -0.004(4) 0.024(4)
C93 0.063(6) 0.041(5) 0.056(6) 0.003(4) -0.009(5) 0.008(5)
C94 0.038(5) 0.045(5) 0.074(7) 0.003(5) -0.009(5) -0.004(4)
C95 0.055(6) 0.040(5) 0.067(6) 0.008(5) 0.013(5) -0.001(4)
C96 0.038(4) 0.036(5) 0.039(5) 0.000(4) 0.002(4) 0.001(4)
P4 0.0266(10) 0.0325(11) 0.0315(10) 0.0053(8) 0.0059(8) 0.0102(8)
C101 0.035(4) 0.050(5) 0.031(4) 0.011(4) 0.011(3) 0.014(4)
C102 0.056(6) 0.058(6) 0.079(7) -0.038(5) 0.035(5) -0.029(5)
C103 0.078(8) 0.079(8) 0.079(8) -0.036(6) 0.036(6) -0.016(6)
C104 0.054(6) 0.054(6) 0.064(6) -0.016(5) 0.002(5) -0.012(5)
C105 0.055(6) 0.057(6) 0.094(8) -0.012(6) 0.043(6) -0.004(5)
C106 0.046(5) 0.039(5) 0.062(6) -0.014(4) 0.030(4) -0.005(4)
C111 0.028(4) 0.035(4) 0.041(4) 0.011(4) 0.014(3) 0.016(3)
C112 0.055(6) 0.040(5) 0.054(5) 0.002(4) -0.015(4) 0.016(4)
C113 0.064(6) 0.046(6) 0.071(7) 0.017(5) -0.003(5) 0.027(5)
C114 0.061(6) 0.039(5) 0.043(5) 0.026(4) 0.002(4) 0.023(4)
C115 0.058(6) 0.043(5) 0.039(5) 0.003(4) -0.013(4) 0.010(4)
C116 0.063(6) 0.031(5) 0.049(5) -0.001(4) -0.011(4) 0.020(4)
C121 0.028(4) 0.040(4) 0.034(4) 0.006(3) 0.012(3) 0.009(3)
C122 0.042(5) 0.047(5) 0.036(4) 0.018(4) 0.011(4) 0.021(4)
C123 0.035(5) 0.080(7) 0.043(5) 0.026(5) 0.009(4) 0.012(5)
C124 0.031(4) 0.067(6) 0.035(4) 0.014(4) 0.014(4) 0.013(4)
C125 0.030(4) 0.047(5) 0.047(5) -0.002(4) 0.010(4) 0.012(4)
C126 0.029(4) 0.045(5) 0.050(5) 0.007(4) 0.009(4) 0.013(4)
B1 0.024(5) 0.051(7) 0.077(8) -0.003(6) 0.004(5) 0.000(5)
F11 0.088(5) 0.080(5) 0.174(8) -0.036(5) -0.046(5) 0.005(4)
F12 0.139(6) 0.152(7) 0.131(6) 0.101(5) 0.094(5) 0.110(6)
F13 0.084(4) 0.122(6) 0.084(4) -0.043(4) 0.030(4) 0.006(4)
F14 0.082(4) 0.074(4) 0.073(4) 0.020(3) 0.000(3) 0.011(3)
B2 0.038(6) 0.047(6) 0.037(5) 0.003(5) 0.000(4) 0.015(5)
F21 0.123(17) 0.049(10) 0.20(2) 0.045(13) 0.130(16) 0.035(11)
F22 0.049(9) 0.055(10) 0.115(12) -0.049(10) 0.046(8) -0.004(7)
F23 0.024(9) 0.038(9) 0.060(8) -0.024(7) 0.006(8) 0.003(6)
F24 0.128(14) 0.18(3) 0.081(10) -0.020(13) -0.018(9) 0.033(15)
F25 0.066(12) 0.065(13) 0.072(11) 0.047(10) 0.013(9) 0.035(10)
F26 0.078(13) 0.059(14) 0.108(15) -0.061(12) -0.032(10) -0.022(9)
F27 0.12(2) 0.064(16) 0.126(19) 0.080(16) 0.074(15) 0.041(14)
F28 0.034(14) 0.071(16) 0.13(3) 0.010(16) 0.014(16) 0.032(13)
Cl01 0.085(2) 0.104(2) 0.095(2) 0.0127(18) 0.0386(18) 0.0382(18)
Cl02 0.096(3) 0.154(4) 0.154(4) 0.022(3) -0.002(3) 0.051(3)
C01 0.15(4) 0.27(5) 0.12(3) -0.03(3) 0.05(3) 0.02(4)
C02 0.053(11) 0.066(13) 0.049(11) 0.001(9) -0.009(9) 0.020(10)

loop_
_atom_type_symbol
_atom_type_description
_atom_type_scat_dispersion_real
_atom_type_scat_dispersion_imag
_atom_type_scat_source
C C 0.0033 0.0016 'International Tables Vol C Tables 4.2.6.8 and 6.1.1.4'
H H 0.0000 0.0000 'International Tables Vol C Tables 4.2.6.8 and 6.1.1.4'
B B 0.0013 0.0007 'International Tables Vol C Tables 4.2.6.8 and 6.1.1.4'
N N 0.0061 0.0033 'International Tables Vol C Tables 4.2.6.8 and 6.1.1.4'
F F 0.0171 0.0103 'International Tables Vol C Tables 4.2.6.8 and 6.1.1.4'
P P 0.1023 0.0942 'International Tables Vol C Tables 4.2.6.8 and 6.1.1.4'
Cu Cu 0.3201 1.2651 'International Tables Vol C Tables 4.2.6.8 and 6.1.1.4'
Cl Cl 0.1484 0.1585 'International Tables Vol C Tables 4.2.6.8 and 6.1.1.4'

loop_
_geom_angle_atom_site_label_1
_geom_angle_atom_site_label_2
_geom_angle_atom_site_label_3
_geom_angle
_geom_angle_site_symmetry_1
_geom_angle_site_symmetry_3
_geom_angle_publ_flag
N1 Cu1 N2 77.8(2) . . ?
N1 Cu1 P1 129.49(16) . . ?
N2 Cu1 P1 121.32(15) . . ?
N1 Cu1 P2 99.65(16) . . ?
N2 Cu1 P2 98.01(16) . . ?
P1 Cu1 P2 120.09(7) . . ?
N5 Cu2 N6 77.1(2) . . ?
N5 Cu2 P3 111.77(18) . . ?
N6 Cu2 P3 109.72(16) . . ?
N5 Cu2 P4 115.16(18) . . ?
N6 Cu2 P4 106.34(16) . . ?
P3 Cu2 P4 125.50(8) . . ?
C4 N1 C1 115.8(6) . . ?
C4 N1 Cu1 114.6(4) . . ?
C1 N1 Cu1 128.3(4) . . ?
C5 N2 N3 112.6(5) . . ?
C5 N2 Cu1 112.3(4) . . ?
N3 N2 Cu1 133.6(4) . . ?
C10 N3 N2 114.6(5) . . ?
C3 N4 C4 115.8(6) . . ?
C9 N5 C8 115.7(6) . . ?
C9 N5 Cu2 115.0(4) . . ?
C8 N5 Cu2 129.1(5) . . ?
C10 N6 N7 112.1(5) . . ?
C10 N6 Cu2 112.1(5) . . ?
N7 N6 Cu2 132.9(4) . . ?
C5 N7 N6 115.2(5) . . ?
C9 N8 C6 115.6(7) . . ?
N1 C1 C2 121.8(7) . . ?
C1 C2 C3 117.5(7) . . ?
N4 C3 C2 121.6(7) . . ?
N4 C4 N1 127.4(6) . . ?
N4 C4 C5 116.3(6) . . ?
N1 C4 C5 116.2(6) . . ?
N2 C5 N7 122.2(6) . . ?
N2 C5 C4 118.4(6) . . ?
N7 C5 C4 119.3(6) . . ?
N8 C6 C7 122.7(7) . . ?
C8 C7 C6 117.0(7) . . ?
N5 C8 C7 121.7(7) . . ?
N8 C9 N5 127.2(7) . . ?
N8 C9 C10 116.5(6) . . ?
N5 C9 C10 116.4(6) . . ?
N6 C10 N3 124.0(6) . . ?
N6 C10 C9 118.1(6) . . ?
N3 C10 C9 117.9(6) . . ?
C21 P1 C31 104.2(3) . . ?
C21 P1 C11 104.4(3) . . ?
C31 P1 C11 104.0(3) . . ?
C21 P1 Cu1 118.6(2) . . ?
C31 P1 Cu1 111.8(2) . . ?
C11 P1 Cu1 112.4(2) . . ?
C16 C11 C12 118.5(7) . . ?
C16 C11 P1 119.7(5) . . ?
C12 C11 P1 121.6(6) . . ?
C13 C12 C11 119.8(8) . . ?
C14 C13 C12 120.8(8) . . ?
C13 C14 C15 118.7(8) . . ?
C14 C15 C16 120.9(8) . . ?
C11 C16 C15 121.3(7) . . ?
C22 C21 C26 119.6(7) . . ?
C22 C21 P1 118.6(6) . . ?
C26 C21 P1 121.8(6) . . ?
C21 C22 C23 120.0(8) . . ?
C24 C23 C22 119.9(9) . . ?
C25 C24 C23 120.2(8) . . ?
C24 C25 C26 120.6(8) . . ?
C25 C26 C21 119.5(8) . . ?
C32 C31 C36 119.8(7) . . ?
C32 C31 P1 122.2(6) . . ?
C36 C31 P1 117.9(5) . . ?
C33 C32 C31 118.6(8) . . ?
C34 C33 C32 121.5(8) . . ?
C35 C34 C33 119.3(8) . . ?
C34 C35 C36 120.5(8) . . ?
C35 C36 C31 120.1(7) . . ?
C51 P2 C41 104.1(3) . . ?
C51 P2 C61 108.1(3) . . ?
C41 P2 C61 105.5(3) . . ?
C51 P2 Cu1 115.0(2) . . ?
C41 P2 Cu1 110.8(2) . . ?
C61 P2 Cu1 112.6(2) . . ?
C46 C41 C42 117.7(7) . . ?
C46 C41 P2 121.4(5) . . ?
C42 C41 P2 120.2(5) . . ?
C43 C42 C41 121.5(8) . . ?
C44 C43 C42 120.5(8) . . ?
C43 C44 C45 118.8(7) . . ?
C46 C45 C44 119.8(8) . . ?
C41 C46 C45 121.6(7) . . ?
C52 C51 C56 118.7(6) . . ?
C52 C51 P2 118.1(5) . . ?
C56 C51 P2 123.3(5) . . ?
C53 C52 C51 120.0(7) . . ?
C54 C53 C52 120.7(7) . . ?
C53 C54 C55 120.0(7) . . ?
C54 C55 C56 120.3(7) . . ?
C55 C56 C51 120.2(7) . . ?
C62 C61 C66 118.7(6) . . ?
C62 C61 P2 125.4(5) . . ?
C66 C61 P2 115.8(5) . . ?
C63 C62 C61 120.2(7) . . ?
C62 C63 C64 120.6(7) . . ?
C65 C64 C63 120.6(7) . . ?
C64 C65 C66 120.0(7) . . ?
C65 C66 C61 119.9(7) . . ?
C91 P3 C81 104.2(3) . . ?
C91 P3 C71 105.6(3) . . ?
C81 P3 C71 101.2(3) . . ?
C91 P3 Cu2 109.8(2) . . ?
C81 P3 Cu2 117.3(2) . . ?
C71 P3 Cu2 117.3(2) . . ?
C76 C71 C72 118.9(7) . . ?
C76 C71 P3 119.5(6) . . ?
C72 C71 P3 121.5(6) . . ?
C73 C72 C71 120.0(8) . . ?
C74 C73 C72 121.5(8) . . ?
C75 C74 C73 118.5(8) . . ?
C74 C75 C76 121.7(9) . . ?
C71 C76 C75 119.3(8) . . ?
C82 C81 C86 118.6(7) . . ?
C82 C81 P3 124.4(6) . . ?
C86 C81 P3 116.7(6) . . ?
C81 C82 C83 120.5(9) . . ?
C84 C83 C82 119.1(9) . . ?
C85 C84 C83 121.0(8) . . ?
C84 C85 C86 119.8(8) . . ?
C85 C86 C81 121.0(8) . . ?
C96 C91 C92 118.2(7) . . ?
C96 C91 P3 123.2(6) . . ?
C92 C91 P3 118.5(6) . . ?
C93 C92 C91 119.8(8) . . ?
C94 C93 C92 121.2(9) . . ?
C93 C94 C95 120.3(9) . . ?
C94 C95 C96 120.3(9) . . ?
C95 C96 C91 120.3(8) . . ?
C121 P4 C101 104.5(3) . . ?
C121 P4 C111 103.1(3) . . ?
C101 P4 C111 103.6(3) . . ?
C121 P4 Cu2 115.0(2) . . ?
C101 P4 Cu2 113.3(2) . . ?
C111 P4 Cu2 115.8(2) . . ?
C106 C101 C102 117.1(8) . . ?
C106 C101 P4 118.5(6) . . ?
C102 C101 P4 124.4(6) . . ?
C101 C102 C103 120.4(8) . . ?
C104 C103 C102 120.8(9) . . ?
C103 C104 C105 119.5(9) . . ?
C104 C105 C106 120.4(8) . . ?
C101 C106 C105 121.7(7) . . ?
C116 C111 C112 118.3(7) . . ?
C116 C111 P4 118.4(6) . . ?
C112 C111 P4 123.2(6) . . ?
C111 C112 C113 119.4(8) . . ?
C114 C113 C112 121.9(8) . . ?
C115 C114 C113 118.6(8) . . ?
C114 C115 C116 120.2(8) . . ?
C111 C116 C115 121.6(8) . . ?
C122 C121 C126 118.9(7) . . ?
C122 C121 P4 118.8(5) . . ?
C126 C121 P4 122.2(6) . . ?
C123 C122 C121 120.2(7) . . ?
C124 C123 C122 120.4(8) . . ?
C123 C124 C125 120.1(7) . . ?
C124 C125 C126 120.2(7) . . ?
C125 C126 C121 120.2(7) . . ?
F13 B1 F12 112.1(10) . . ?
F13 B1 F11 109.8(8) . . ?
F12 B1 F11 109.8(9) . . ?
F13 B1 F14 108.9(8) . . ?
F12 B1 F14 108.6(8) . . ?
F11 B1 F14 107.6(10) . . ?
F27 B2 F21 121.5(15) . . ?
F27 B2 F22 14(2) . . ?
F21 B2 F22 115.4(14) . . ?
F27 B2 F26 108.1(18) . . ?
F21 B2 F26 72.1(12) . . ?
F22 B2 F26 119.6(14) . . ?
F27 B2 F25 104.5(16) . . ?
F21 B2 F25 34.0(11) . . ?
F22 B2 F25 93.1(14) . . ?
F26 B2 F25 105.5(13) . . ?
F27 B2 F28 114(3) . . ?
F21 B2 F28 119(3) . . ?
F22 B2 F28 112(2) . . ?
F26 B2 F28 113(2) . . ?
F25 B2 F28 111(2) . . ?
F27 B2 F24 93.4(17) . . ?
F21 B2 F24 112.0(13) . . ?
F22 B2 F24 107.2(15) . . ?
F26 B2 F24 40.7(10) . . ?
F25 B2 F24 146.0(15) . . ?
F28 B2 F24 86.4(18) . . ?
F27 B2 F23 114(2) . . ?
F21 B2 F23 109.6(17) . . ?
F22 B2 F23 108.6(16) . . ?
F26 B2 F23 125.4(16) . . ?
F25 B2 F23 95.5(16) . . ?
F28 B2 F23 17(3) . . ?
F24 B2 F23 103.2(16) . . ?
C01 Cl01 C02 47.6(11) . . ?
C01 Cl02 C02 47.9(11) . . ?
Cl02 C01 Cl01 122.8(11) . . ?
Cl02 C02 Cl01 121.8(9) . . ?

loop_
_geom_bond_atom_site_label_1
_geom_bond_atom_site_label_2
_geom_bond_distance
_geom_bond_site_symmetry_2
_geom_bond_publ_flag
Cu1 N1 2.072(5) . ?
Cu1 N2 2.167(5) . ?
Cu1 P1 2.228(2) . ?
Cu1 P2 2.279(2) . ?
Cu2 N5 2.089(5) . ?
Cu2 N6 2.212(6) . ?
Cu2 P3 2.264(2) . ?
Cu2 P4 2.269(2) . ?
N1 C4 1.341(8) . ?
N1 C1 1.343(8) . ?
N2 C5 1.288(8) . ?
N2 N3 1.426(7) . ?
N3 C10 1.376(8) . ?
N4 C3 1.335(9) . ?
N4 C4 1.335(8) . ?
N5 C9 1.345(8) . ?
N5 C8 1.347(9) . ?
N6 C10 1.275(8) . ?
N6 N7 1.420(7) . ?
N7 C5 1.396(8) . ?
N8 C9 1.327(8) . ?
N8 C6 1.333(10) . ?
C1 C2 1.376(9) . ?
C2 C3 1.405(10) . ?
C4 C5 1.459(9) . ?
C6 C7 1.386(11) . ?
C7 C8 1.380(10) . ?
C9 C10 1.473(9) . ?
P1 C21 1.825(7) . ?
P1 C31 1.839(7) . ?
P1 C11 1.843(7) . ?
C11 C16 1.360(10) . ?
C11 C12 1.398(10) . ?
C12 C13 1.393(11) . ?
C13 C14 1.371(12) . ?
C14 C15 1.372(11) . ?
C15 C16 1.377(10) . ?
C21 C22 1.380(10) . ?
C21 C26 1.412(10) . ?
C22 C23 1.400(12) . ?
C23 C24 1.388(13) . ?
C24 C25 1.371(12) . ?
C25 C26 1.391(11) . ?
C31 C32 1.393(10) . ?
C31 C36 1.393(10) . ?
C32 C33 1.390(11) . ?
C33 C34 1.379(12) . ?
C34 C35 1.376(11) . ?
C35 C36 1.381(10) . ?
P2 C51 1.817(7) . ?
P2 C41 1.821(7) . ?
P2 C61 1.826(7) . ?
C41 C46 1.380(10) . ?
C41 C42 1.391(10) . ?
C42 C43 1.378(10) . ?
C43 C44 1.377(12) . ?
C44 C45 1.400(11) . ?
C45 C46 1.383(10) . ?
C51 C52 1.399(10) . ?
C51 C56 1.403(10) . ?
C52 C53 1.386(10) . ?
C53 C54 1.375(10) . ?
C54 C55 1.378(11) . ?
C55 C56 1.389(10) . ?
C61 C62 1.399(9) . ?
C61 C66 1.400(9) . ?
C62 C63 1.369(10) . ?
C63 C64 1.378(10) . ?
C64 C65 1.363(10) . ?
C65 C66 1.395(10) . ?
P3 C91 1.815(8) . ?
P3 C81 1.832(7) . ?
P3 C71 1.834(7) . ?
C71 C76 1.379(10) . ?
C71 C72 1.393(10) . ?
C72 C73 1.375(10) . ?
C73 C74 1.370(12) . ?
C74 C75 1.359(13) . ?
C75 C76 1.397(11) . ?
C81 C82 1.376(11) . ?
C81 C86 1.388(10) . ?
C82 C83 1.407(11) . ?
C83 C84 1.367(13) . ?
C84 C85 1.366(12) . ?
C85 C86 1.377(10) . ?
C91 C96 1.399(10) . ?
C91 C92 1.414(10) . ?
C92 C93 1.387(12) . ?
C93 C94 1.357(12) . ?
C94 C95 1.376(12) . ?
C95 C96 1.394(11) . ?
P4 C121 1.817(7) . ?
P4 C101 1.823(8) . ?
P4 C111 1.838(7) . ?
C101 C106 1.368(10) . ?
C101 C102 1.381(10) . ?
C102 C103 1.404(12) . ?
C103 C104 1.332(12) . ?
C104 C105 1.358(12) . ?
C105 C106 1.380(12) . ?
C111 C116 1.379(10) . ?
C111 C112 1.381(10) . ?
C112 C113 1.384(11) . ?
C113 C114 1.375(12) . ?
C114 C115 1.361(11) . ?
C115 C116 1.383(11) . ?
C121 C122 1.390(10) . ?
C121 C126 1.397(10) . ?
C122 C123 1.389(10) . ?
C123 C124 1.373(11) . ?
C124 C125 1.376(11) . ?
C125 C126 1.388(10) . ?
B1 F13 1.335(12) . ?
B1 F12 1.349(12) . ?
B1 F11 1.350(12) . ?
B1 F14 1.376(11) . ?
B2 F27 1.345(13) . ?
B2 F21 1.349(11) . ?
B2 F22 1.354(11) . ?
B2 F26 1.357(11) . ?
B2 F25 1.361(12) . ?
B2 F28 1.362(14) . ?
B2 F24 1.363(12) . ?
B2 F23 1.365(12) . ?
Cl01 C01 1.665(10) . ?
Cl01 C02 1.675(9) . ?
Cl02 C01 1.658(10) . ?
Cl02 C02 1.664(9) . ?

loop_
_geom_torsion_atom_site_label_1
_geom_torsion_atom_site_label_2
_geom_torsion_atom_site_label_3
_geom_torsion_atom_site_label_4
_geom_torsion
_geom_torsion_site_symmetry_1
_geom_torsion_site_symmetry_2
_geom_torsion_site_symmetry_3
_geom_torsion_site_symmetry_4
_geom_torsion_publ_flag
N2 Cu1 N1 C4 6.7(5) . . . . ?
P1 Cu1 N1 C4 127.4(4) . . . . ?
P2 Cu1 N1 C4 -89.5(5) . . . . ?
N2 Cu1 N1 C1 172.9(6) . . . . ?
P1 Cu1 N1 C1 -66.4(6) . . . . ?
P2 Cu1 N1 C1 76.7(6) . . . . ?
N1 Cu1 N2 C5 -6.4(5) . . . . ?
P1 Cu1 N2 C5 -135.5(4) . . . . ?
P2 Cu1 N2 C5 91.8(5) . . . . ?
N1 Cu1 N2 N3 -171.2(6) . . . . ?
P1 Cu1 N2 N3 59.8(6) . . . . ?
P2 Cu1 N2 N3 -72.9(6) . . . . ?
C5 N2 N3 C10 34.9(8) . . . . ?
Cu1 N2 N3 C10 -160.4(5) . . . . ?
N6 Cu2 N5 C9 2.3(5) . . . . ?
P3 Cu2 N5 C9 108.7(5) . . . . ?
P4 Cu2 N5 C9 -99.9(5) . . . . ?
N6 Cu2 N5 C8 -173.3(7) . . . . ?
P3 Cu2 N5 C8 -66.9(6) . . . . ?
P4 Cu2 N5 C8 84.5(6) . . . . ?
N5 Cu2 N6 C10 -8.4(5) . . . . ?
P3 Cu2 N6 C10 -117.2(5) . . . . ?
P4 Cu2 N6 C10 104.4(5) . . . . ?
N5 Cu2 N6 N7 -167.1(6) . . . . ?
P3 Cu2 N6 N7 84.1(6) . . . . ?
P4 Cu2 N6 N7 -54.3(6) . . . . ?
C10 N6 N7 C5 35.2(8) . . . . ?
Cu2 N6 N7 C5 -166.1(5) . . . . ?
C4 N1 C1 C2 -0.3(10) . . . . ?
Cu1 N1 C1 C2 -166.3(5) . . . . ?
N1 C1 C2 C3 -1.2(11) . . . . ?
C4 N4 C3 C2 0.4(11) . . . . ?
C1 C2 C3 N4 1.2(11) . . . . ?
C3 N4 C4 N1 -2.1(11) . . . . ?
C3 N4 C4 C5 174.1(6) . . . . ?
C1 N1 C4 N4 2.1(10) . . . . ?
Cu1 N1 C4 N4 170.1(6) . . . . ?
C1 N1 C4 C5 -174.2(6) . . . . ?
Cu1 N1 C4 C5 -6.2(7) . . . . ?
N3 N2 C5 N7 -2.3(9) . . . . ?
Cu1 N2 C5 N7 -170.4(5) . . . . ?
N3 N2 C5 C4 173.4(6) . . . . ?
Cu1 N2 C5 C4 5.3(8) . . . . ?
N6 N7 C5 N2 -34.0(9) . . . . ?
N6 N7 C5 C4 150.4(6) . . . . ?
N4 C4 C5 N2 -176.3(6) . . . . ?
N1 C4 C5 N2 0.4(9) . . . . ?
N4 C4 C5 N7 -0.5(9) . . . . ?
N1 C4 C5 N7 176.2(6) . . . . ?
C9 N8 C6 C7 -3.5(13) . . . . ?
N8 C6 C7 C8 2.5(13) . . . . ?
C9 N5 C8 C7 -1.3(11) . . . . ?
Cu2 N5 C8 C7 174.3(6) . . . . ?
C6 C7 C8 N5 0.0(12) . . . . ?
C6 N8 C9 N5 2.1(12) . . . . ?
C6 N8 C9 C10 -177.2(7) . . . . ?
C8 N5 C9 N8 0.2(11) . . . . ?
Cu2 N5 C9 N8 -176.0(6) . . . . ?
C8 N5 C9 C10 179.6(6) . . . . ?
Cu2 N5 C9 C10 3.3(8) . . . . ?
N7 N6 C10 N3 -2.2(10) . . . . ?
Cu2 N6 C10 N3 -165.4(5) . . . . ?
N7 N6 C10 C9 176.2(6) . . . . ?
Cu2 N6 C10 C9 12.9(8) . . . . ?
N2 N3 C10 N6 -34.0(10) . . . . ?
N2 N3 C10 C9 147.6(6) . . . . ?
N8 C9 C10 N6 167.9(7) . . . . ?
N5 C9 C10 N6 -11.5(10) . . . . ?
N8 C9 C10 N3 -13.6(10) . . . . ?
N5 C9 C10 N3 167.0(6) . . . . ?
N1 Cu1 P1 C21 -21.5(4) . . . . ?
N2 Cu1 P1 C21 79.0(3) . . . . ?
P2 Cu1 P1 C21 -158.3(3) . . . . ?
N1 Cu1 P1 C31 -142.7(3) . . . . ?
N2 Cu1 P1 C31 -42.2(3) . . . . ?
P2 Cu1 P1 C31 80.5(3) . . . . ?
N1 Cu1 P1 C11 100.7(3) . . . . ?
N2 Cu1 P1 C11 -158.8(3) . . . . ?
P2 Cu1 P1 C11 -36.1(3) . . . . ?
C21 P1 C11 C16 -175.8(6) . . . . ?
C31 P1 C11 C16 -66.8(6) . . . . ?
Cu1 P1 C11 C16 54.3(6) . . . . ?
C21 P1 C11 C12 8.8(6) . . . . ?
C31 P1 C11 C12 117.7(6) . . . . ?
Cu1 P1 C11 C12 -121.2(5) . . . . ?
C16 C11 C12 C13 1.2(11) . . . . ?
P1 C11 C12 C13 176.7(6) . . . . ?
C11 C12 C13 C14 -1.1(12) . . . . ?
C12 C13 C14 C15 1.5(12) . . . . ?
C13 C14 C15 C16 -2.0(11) . . . . ?
C12 C11 C16 C15 -1.7(10) . . . . ?
P1 C11 C16 C15 -177.3(5) . . . . ?
C14 C15 C16 C11 2.2(11) . . . . ?
C31 P1 C21 C22 169.6(6) . . . . ?
C11 P1 C21 C22 -81.5(7) . . . . ?
Cu1 P1 C21 C22 44.6(7) . . . . ?
C31 P1 C21 C26 -11.7(7) . . . . ?
C11 P1 C21 C26 97.2(6) . . . . ?
Cu1 P1 C21 C26 -136.7(5) . . . . ?
C26 C21 C22 C23 -3.1(13) . . . . ?
P1 C21 C22 C23 175.6(7) . . . . ?
C21 C22 C23 C24 4.6(15) . . . . ?
C22 C23 C24 C25 -3.0(15) . . . . ?
C23 C24 C25 C26 0.0(14) . . . . ?
C24 C25 C26 C21 1.5(12) . . . . ?
C22 C21 C26 C25 0.1(11) . . . . ?
P1 C21 C26 C25 -178.6(6) . . . . ?
C21 P1 C31 C32 104.3(6) . . . . ?
C11 P1 C31 C32 -4.8(7) . . . . ?
Cu1 P1 C31 C32 -126.4(6) . . . . ?
C21 P1 C31 C36 -77.9(6) . . . . ?
C11 P1 C31 C36 172.9(6) . . . . ?
Cu1 P1 C31 C36 51.4(6) . . . . ?
C36 C31 C32 C33 -1.8(11) . . . . ?
P1 C31 C32 C33 175.9(6) . . . . ?
C31 C32 C33 C34 2.2(12) . . . . ?
C32 C33 C34 C35 -1.1(13) . . . . ?
C33 C34 C35 C36 -0.4(12) . . . . ?
C34 C35 C36 C31 0.8(12) . . . . ?
C32 C31 C36 C35 0.3(11) . . . . ?
P1 C31 C36 C35 -177.5(6) . . . . ?
N1 Cu1 P2 C51 -93.4(3) . . . . ?
N2 Cu1 P2 C51 -172.3(3) . . . . ?
P1 Cu1 P2 C51 54.2(2) . . . . ?
N1 Cu1 P2 C41 24.2(3) . . . . ?
N2 Cu1 P2 C41 -54.7(3) . . . . ?
P1 Cu1 P2 C41 171.8(2) . . . . ?
N1 Cu1 P2 C61 142.2(3) . . . . ?
N2 Cu1 P2 C61 63.2(3) . . . . ?
P1 Cu1 P2 C61 -70.3(2) . . . . ?
C51 P2 C41 C46 -159.7(6) . . . . ?
C61 P2 C41 C46 -46.0(7) . . . . ?
Cu1 P2 C41 C46 76.2(6) . . . . ?
C51 P2 C41 C42 30.2(6) . . . . ?
C61 P2 C41 C42 143.9(6) . . . . ?
Cu1 P2 C41 C42 -93.9(6) . . . . ?
C46 C41 C42 C43 1.2(11) . . . . ?
P2 C41 C42 C43 171.7(6) . . . . ?
C41 C42 C43 C44 0.0(13) . . . . ?
C42 C43 C44 C45 -1.0(13) . . . . ?
C43 C44 C45 C46 0.9(12) . . . . ?
C42 C41 C46 C45 -1.3(11) . . . . ?
P2 C41 C46 C45 -171.7(6) . . . . ?
C44 C45 C46 C41 0.3(12) . . . . ?
C41 P2 C51 C52 -95.1(5) . . . . ?
C61 P2 C51 C52 153.0(5) . . . . ?
Cu1 P2 C51 C52 26.2(6) . . . . ?
C41 P2 C51 C56 84.9(6) . . . . ?
C61 P2 C51 C56 -27.0(6) . . . . ?
Cu1 P2 C51 C56 -153.8(5) . . . . ?
C56 C51 C52 C53 -0.4(9) . . . . ?
P2 C51 C52 C53 179.6(5) . . . . ?
C51 C52 C53 C54 2.2(10) . . . . ?
C52 C53 C54 C55 -3.3(11) . . . . ?
C53 C54 C55 C56 2.6(12) . . . . ?
C54 C55 C56 C51 -0.8(11) . . . . ?
C52 C51 C56 C55 -0.3(10) . . . . ?
P2 C51 C56 C55 179.7(5) . . . . ?
C51 P2 C61 C62 78.3(7) . . . . ?
C41 P2 C61 C62 -32.6(7) . . . . ?
Cu1 P2 C61 C62 -153.5(6) . . . . ?
C51 P2 C61 C66 -104.7(6) . . . . ?
C41 P2 C61 C66 144.4(5) . . . . ?
Cu1 P2 C61 C66 23.4(6) . . . . ?
C66 C61 C62 C63 0.0(11) . . . . ?
P2 C61 C62 C63 176.9(6) . . . . ?
C61 C62 C63 C64 1.3(12) . . . . ?
C62 C63 C64 C65 -2.0(12) . . . . ?
C63 C64 C65 C66 1.4(12) . . . . ?
C64 C65 C66 C61 -0.2(12) . . . . ?
C62 C61 C66 C65 -0.5(10) . . . . ?
P2 C61 C66 C65 -177.7(6) . . . . ?
N5 Cu2 P3 C91 -133.7(3) . . . . ?
N6 Cu2 P3 C91 -50.2(3) . . . . ?
P4 Cu2 P3 C91 78.3(3) . . . . ?
N5 Cu2 P3 C81 -15.1(3) . . . . ?
N6 Cu2 P3 C81 68.5(3) . . . . ?
P4 Cu2 P3 C81 -163.0(3) . . . . ?
N5 Cu2 P3 C71 105.7(3) . . . . ?
N6 Cu2 P3 C71 -170.7(3) . . . . ?
P4 Cu2 P3 C71 -42.2(3) . . . . ?
C91 P3 C71 C76 -118.7(6) . . . . ?
C81 P3 C71 C76 132.9(6) . . . . ?
Cu2 P3 C71 C76 4.0(7) . . . . ?
C91 P3 C71 C72 62.2(6) . . . . ?
C81 P3 C71 C72 -46.2(6) . . . . ?
Cu2 P3 C71 C72 -175.1(5) . . . . ?
C76 C71 C72 C73 0.6(11) . . . . ?
P3 C71 C72 C73 179.7(6) . . . . ?
C71 C72 C73 C74 1.2(12) . . . . ?
C72 C73 C74 C75 -2.1(13) . . . . ?
C73 C74 C75 C76 1.3(15) . . . . ?
C72 C71 C76 C75 -1.5(12) . . . . ?
P3 C71 C76 C75 179.5(7) . . . . ?
C74 C75 C76 C71 0.5(15) . . . . ?
C91 P3 C81 C82 -7.2(7) . . . . ?
C71 P3 C81 C82 102.3(7) . . . . ?
Cu2 P3 C81 C82 -128.8(6) . . . . ?
C91 P3 C81 C86 178.2(5) . . . . ?
C71 P3 C81 C86 -72.4(6) . . . . ?
Cu2 P3 C81 C86 56.6(6) . . . . ?
C86 C81 C82 C83 -1.6(11) . . . . ?
P3 C81 C82 C83 -176.2(6) . . . . ?
C81 C82 C83 C84 1.5(13) . . . . ?
C82 C83 C84 C85 -0.6(13) . . . . ?
C83 C84 C85 C86 -0.2(13) . . . . ?
C84 C85 C86 C81 0.1(12) . . . . ?
C82 C81 C86 C85 0.8(11) . . . . ?
P3 C81 C86 C85 175.8(6) . . . . ?
C81 P3 C91 C96 116.0(6) . . . . ?
C71 P3 C91 C96 9.8(7) . . . . ?
Cu2 P3 C91 C96 -117.5(6) . . . . ?
C81 P3 C91 C92 -68.2(6) . . . . ?
C71 P3 C91 C92 -174.4(6) . . . . ?
Cu2 P3 C91 C92 58.2(6) . . . . ?
C96 C91 C92 C93 -0.2(11) . . . . ?
P3 C91 C92 C93 -176.2(6) . . . . ?
C91 C92 C93 C94 0.9(13) . . . . ?
C92 C93 C94 C95 -1.4(14) . . . . ?
C93 C94 C95 C96 1.1(14) . . . . ?
C94 C95 C96 C91 -0.5(13) . . . . ?
C92 C91 C96 C95 0.0(11) . . . . ?
P3 C91 C96 C95 175.8(6) . . . . ?
N5 Cu2 P4 C121 162.4(3) . . . . ?
N6 Cu2 P4 C121 79.3(3) . . . . ?
P3 Cu2 P4 C121 -50.6(3) . . . . ?
N5 Cu2 P4 C101 -77.5(3) . . . . ?
N6 Cu2 P4 C101 -160.6(3) . . . . ?
P3 Cu2 P4 C101 69.5(3) . . . . ?
N5 Cu2 P4 C111 42.1(3) . . . . ?
N6 Cu2 P4 C111 -41.0(3) . . . . ?
P3 Cu2 P4 C111 -170.9(3) . . . . ?
C121 P4 C101 C106 167.8(7) . . . . ?
C111 P4 C101 C106 -84.5(7) . . . . ?
Cu2 P4 C101 C106 41.9(7) . . . . ?
C121 P4 C101 C102 -13.1(9) . . . . ?
C111 P4 C101 C102 94.7(8) . . . . ?
Cu2 P4 C101 C102 -139.0(8) . . . . ?
C106 C101 C102 C103 0.4(15) . . . . ?
P4 C101 C102 C103 -178.8(9) . . . . ?
C101 C102 C103 C104 -2.7(19) . . . . ?
C102 C103 C104 C105 5.1(19) . . . . ?
C103 C104 C105 C106 -5.2(18) . . . . ?
C102 C101 C106 C105 -0.6(14) . . . . ?
P4 C101 C106 C105 178.6(8) . . . . ?
C104 C105 C106 C101 3.0(17) . . . . ?
C121 P4 C111 C116 -78.3(7) . . . . ?
C101 P4 C111 C116 173.0(6) . . . . ?
Cu2 P4 C111 C116 48.3(7) . . . . ?
C121 P4 C111 C112 103.9(7) . . . . ?
C101 P4 C111 C112 -4.9(7) . . . . ?
Cu2 P4 C111 C112 -129.6(6) . . . . ?
C116 C111 C112 C113 1.5(12) . . . . ?
P4 C111 C112 C113 179.3(6) . . . . ?
C111 C112 C113 C114 -1.5(14) . . . . ?
C112 C113 C114 C115 0.6(14) . . . . ?
C113 C114 C115 C116 0.3(13) . . . . ?
C112 C111 C116 C115 -0.7(12) . . . . ?
P4 C111 C116 C115 -178.7(7) . . . . ?
C114 C115 C116 C111 -0.2(13) . . . . ?
C101 P4 C121 C122 -109.0(6) . . . . ?
C111 P4 C121 C122 143.0(6) . . . . ?
Cu2 P4 C121 C122 15.9(7) . . . . ?
C101 P4 C121 C126 66.8(7) . . . . ?
C111 P4 C121 C126 -41.2(7) . . . . ?
Cu2 P4 C121 C126 -168.3(6) . . . . ?
C126 C121 C122 C123 -1.0(12) . . . . ?
P4 C121 C122 C123 174.9(6) . . . . ?
C121 C122 C123 C124 -0.8(13) . . . . ?
C122 C123 C124 C125 2.3(13) . . . . ?
C123 C124 C125 C126 -2.1(12) . . . . ?
C124 C125 C126 C121 0.3(12) . . . . ?
C122 C121 C126 C125 1.2(11) . . . . ?
P4 C121 C126 C125 -174.6(6) . . . . ?
C02 Cl02 C01 Cl01 -36.9(17) . . . . ?
C02 Cl01 C01 Cl02 36.8(17) . . . . ?
C01 Cl02 C02 Cl01 36.2(17) . . . . ?
C01 Cl01 C02 Cl02 -36.2(17) . . . . ?
